data_7120124
loop_
_publ_author_name
'Helmdach, Kai'
'Ludwig, Stephan'
'Villinger, Alexander'
'Hollmann, Dirk'
'K\"osters, Jutta'
'Seidel, Wolfram W.'

_publ_section_title
;
 Synthesis and activation potential of an open shell diphosphine.
;
_journal_name_full 'Chemical communications (Cambridge, England)'
_journal_paper_doi 10.1039/c7cc02114c
_journal_year 2017
_chemical_formula_moiety 'C22 H30 B N7 O W, C H2 Cl2'
_chemical_formula_sum 'C23 H32 B Cl2 N7 O W'
_chemical_formula_weight 688.11
_chemical_name_systematic '[(Acetylene)(carbonyl)(cyanido){hydridotris(3,4,5-trimethylpyrazolyl)borate}tungsten(II)]'
_chemical_properties_physical ', Air-sensitive,Moisture-sensitive,Oxygen-sensitive'
_space_group_crystal_system monoclinic
_space_group_IT_number 14
_space_group_name_Hall '-P 2ybc'
_space_group_name_H-M_alt 'P 1 21/c 1'
_symmetry_space_group_name_Hall '-P 2ybc'
_symmetry_space_group_name_H-M 'P 1 21/c 1'
_atom_sites_solution_hydrogens geom
_audit_creation_method SHELXL-2013
_audit_update_record
;
2016-09-06 deposited with the CCDC.
2017-05-10 downloaded from the CCDC.
;
_cell_angle_alpha 90
_cell_angle_beta 114.209(2)
_cell_angle_gamma 90
_cell_formula_units_Z 4
_cell_length_a 11.8346(4)
_cell_length_b 24.9365(8)
_cell_length_c 9.9552(3)
_cell_measurement_reflns_used 4523
_cell_measurement_temperature 123(2)
_cell_measurement_theta_max 25.38
_cell_measurement_theta_min 2.50
_cell_volume 2679.54(15)
_computing_cell_refinement 'Bruker Apex V7.51A'
_computing_data_collection 'Bruker Apex V7.51A'
_computing_data_reduction 'Bruker SAINT'
_computing_molecular_graphics 'ORTEP-3v2.01 (Farrugia, 1997)'
_computing_publication_material SHELXL-2013
_computing_structure_refinement 'SHELXL-2013 (Sheldrick, 2013)'
_computing_structure_solution 'Bruker SHELXTL'
_diffrn_ambient_temperature 123(2)
_diffrn_measured_fraction_theta_full 0.998
_diffrn_measured_fraction_theta_max 0.998
_diffrn_measurement_device_type 'Bruker D8 VENTURE diffractometer'
_diffrn_measurement_method 'phi and omega scans'
_diffrn_radiation_monochromator multilayer
_diffrn_radiation_source 'microfocus sealed tube'
_diffrn_radiation_type MoK\a
_diffrn_radiation_wavelength 0.71073
_diffrn_reflns_av_R_equivalents 0.0737
_diffrn_reflns_av_unetI/netI 0.0730
_diffrn_reflns_Laue_measured_fraction_full 0.998
_diffrn_reflns_Laue_measured_fraction_max 0.998
_diffrn_reflns_limit_h_max 16
_diffrn_reflns_limit_h_min -16
_diffrn_reflns_limit_k_max 33
_diffrn_reflns_limit_k_min -32
_diffrn_reflns_limit_l_max 12
_diffrn_reflns_limit_l_min -13
_diffrn_reflns_number 35866
_diffrn_reflns_point_group_measured_fraction_full 0.998
_diffrn_reflns_point_group_measured_fraction_max 0.998
_diffrn_reflns_theta_full 25.242
_diffrn_reflns_theta_max 29.000
_diffrn_reflns_theta_min 2.387
_exptl_absorpt_coefficient_mu 4.541
_exptl_absorpt_correction_T_max 0.7460
_exptl_absorpt_correction_T_min 0.6254
_exptl_absorpt_correction_type multi-scan
_exptl_absorpt_process_details '(SADABS; Sheldrick, 2014)'
_exptl_crystal_colour blue
_exptl_crystal_density_diffrn 1.706
_exptl_crystal_description needle
_exptl_crystal_F_000 1360
_exptl_crystal_recrystallization_method 'Re-crystallisation from solvent: dichloromethane, n-pentane'
_exptl_crystal_size_max 0.180
_exptl_crystal_size_mid 0.040
_exptl_crystal_size_min 0.030
_platon_squeeze_details
;
The unit cell contains about four dichloromethane molecules which have been 
treated as a diffuse contribution to the overall scattering without specific 
atom positions by SQUEEZE/PLATON.
;
_refine_diff_density_max 0.774
_refine_diff_density_min -0.990
_refine_diff_density_rms 0.163
_refine_ls_extinction_method none
_refine_ls_goodness_of_fit_ref 0.986
_refine_ls_hydrogen_treatment constr
_refine_ls_matrix_type full
_refine_ls_number_parameters 353
_refine_ls_number_reflns 7117
_refine_ls_number_restraints 156
_refine_ls_restrained_S_all 0.977
_refine_ls_R_factor_all 0.0675
_refine_ls_R_factor_gt 0.0398
_refine_ls_shift/su_max 0.001
_refine_ls_shift/su_mean 0.000
_refine_ls_structure_factor_coef Fsqd
_refine_ls_weighting_details 'w=1/[\s^2^(Fo^2^)+(0.0315P)^2^] where P=(Fo^2^+2Fc^2^)/3'
_refine_ls_weighting_scheme calc
_refine_ls_wR_factor_gt 0.0703
_refine_ls_wR_factor_ref 0.0761
_reflns_Friedel_coverage 0.000
_reflns_number_gt 5147
_reflns_number_total 7117
_reflns_threshold_expression 'I > 2\s(I)'
_cod_data_source_file c7cc02114c2.cif
_cod_data_source_block is_sl116
_cod_database_code 7120124
_shelx_space_group_comment
;
The symmetry employed for this shelxl refinement is uniquely defined
by the following loop, which should always be used as a source of
symmetry information in preference to the above space-group names.
They are only intended as comments.
;
_shelx_estimated_absorpt_t_min 0.495
_shelx_estimated_absorpt_t_max 0.876
_shelxl_version_number 2013-4

loop_
_space_group_symop_operation_xyz
'x, y, z'
'-x, y+1/2, -z+1/2'
'-x, -y, -z'
'x, -y-1/2, z-1/2'

loop_
_atom_site_label
_atom_site_type_symbol
_atom_site_fract_x
_atom_site_fract_y
_atom_site_fract_z
_atom_site_U_iso_or_equiv
_atom_site_adp_type
_atom_site_occupancy
_atom_site_site_symmetry_order
_atom_site_calc_flag
_atom_site_refinement_flags_posn
_atom_site_refinement_flags_adp
_atom_site_refinement_flags_occupancy
_atom_site_disorder_assembly
_atom_site_disorder_group
W1 W 0.17430(2) 0.17948(2) 0.57838(2) 0.01420(6) Uani 1 1 d . U . . .
N1 N 0.1734(4) 0.08993(14) 0.5704(4) 0.0167(8) Uani 1 1 d . . . . .
N2 N 0.1698(3) 0.06447(14) 0.4464(4) 0.0139(8) Uani 1 1 d . . . . .
N3 N 0.3133(3) 0.16534(14) 0.4883(4) 0.0165(8) Uani 1 1 d . . . . .
N4 N 0.2891(3) 0.13154(14) 0.3716(4) 0.0132(8) Uani 1 1 d . . . . .
N5 N 0.0342(3) 0.16747(13) 0.3503(4) 0.0140(8) Uani 1 1 d . . . . .
N6 N 0.0559(3) 0.13262(14) 0.2563(4) 0.0143(8) Uani 1 1 d . . . . .
B1 B 0.1715(5) 0.0969(2) 0.3160(6) 0.0152(11) Uani 1 1 d . . . . .
H1 H 0.1714 0.0721 0.2370 0.018 Uiso 1 1 calc R U . . .
C1A C 0.2141(7) 0.2554(3) 0.6625(8) 0.0252(18) Uani 0.686(8) 1 d D U P A 1
H1A H 0.2570 0.2759 0.7490 0.030 Uiso 0.686(8) 1 calc R U P A 1
C2A C 0.1446(8) 0.2577(3) 0.5251(8) 0.0257(18) Uani 0.686(8) 1 d D U P A 1
H2A H 0.1038 0.2817 0.4458 0.031 Uiso 0.686(8) 1 calc R U P A 1
C3A C 0.2924(9) 0.1752(4) 0.7807(12) 0.0256(19) Uani 0.686(8) 1 d D U P A 1
O1A O 0.3615(7) 0.1745(3) 0.9056(8) 0.041(2) Uani 0.686(8) 1 d D U P A 1
C4A C 0.0234(8) 0.1669(4) 0.6433(12) 0.0208(19) Uani 0.686(8) 1 d D U P A 1
N7A N -0.0575(8) 0.1614(4) 0.6759(10) 0.0260(18) Uani 0.686(8) 1 d D U P A 1
C1B C 0.1400(14) 0.2545(5) 0.6301(17) 0.023(3) Uani 0.314(8) 1 d D U P A 2
H1B H 0.0978 0.2748 0.6761 0.027 Uiso 0.314(8) 1 calc R U P A 2
C2B C 0.2109(15) 0.2574(6) 0.5619(18) 0.023(3) Uani 0.314(8) 1 d D U P A 2
H2B H 0.2541 0.2814 0.5257 0.028 Uiso 0.314(8) 1 calc R U P A 2
C3B C 0.0573(17) 0.1732(9) 0.662(3) 0.021(3) Uani 0.314(8) 1 d D U P A 2
O1B O -0.0118(14) 0.1720(7) 0.7188(18) 0.031(3) Uani 0.314(8) 1 d D U P A 2
C4B C 0.3270(18) 0.1657(9) 0.796(3) 0.028(4) Uani 0.314(8) 1 d D U P A 2
N7B N 0.4100(17) 0.1609(10) 0.906(2) 0.034(4) Uani 0.314(8) 1 d D U P A 2
C5 C 0.1752(4) 0.05015(18) 0.6652(5) 0.0187(10) Uani 1 1 d . . . . .
C6 C 0.1699(4) 0.00065(18) 0.6026(5) 0.0203(11) Uani 1 1 d . . . . .
C7 C 0.1662(4) 0.01080(18) 0.4641(5) 0.0189(10) Uani 1 1 d . . . . .
C8 C 0.1837(6) 0.0615(2) 0.8167(6) 0.0347(14) Uani 1 1 d . . . . .
H8A H 0.2701 0.0689 0.8829 0.052 Uiso 1 1 calc R U . . .
H8B H 0.1541 0.0303 0.8529 0.052 Uiso 1 1 calc R U . . .
H8C H 0.1324 0.0927 0.8137 0.052 Uiso 1 1 calc R U . . .
C9 C 0.1686(5) -0.05340(19) 0.6682(6) 0.0284(12) Uani 1 1 d . . . . .
H9A H 0.2462 -0.0587 0.7554 0.043 Uiso 1 1 calc R U . . .
H9B H 0.1602 -0.0813 0.5954 0.043 Uiso 1 1 calc R U . . .
H9C H 0.0986 -0.0555 0.6965 0.043 Uiso 1 1 calc R U . . .
C10 C 0.1601(5) -0.0284(2) 0.3460(6) 0.0346(14) Uani 1 1 d . . . . .
H10A H 0.0882 -0.0201 0.2546 0.052 Uiso 1 1 calc R U . . .
H10B H 0.1523 -0.0649 0.3776 0.052 Uiso 1 1 calc R U . . .
H10C H 0.2359 -0.0256 0.3292 0.052 Uiso 1 1 calc R U . . .
C11 C 0.4295(4) 0.18457(18) 0.5262(5) 0.0219(10) Uani 1 1 d . . . . .
C12 C 0.4790(5) 0.1626(2) 0.4338(6) 0.0254(12) Uani 1 1 d . . . . .
C13 C 0.3878(4) 0.12971(19) 0.3375(5) 0.0198(10) Uani 1 1 d . . . . .
C14 C 0.4898(5) 0.2232(2) 0.6481(6) 0.0321(13) Uani 1 1 d . . . . .
H14A H 0.4557 0.2591 0.6162 0.048 Uiso 1 1 calc R U . . .
H14B H 0.5792 0.2237 0.6749 0.048 Uiso 1 1 calc R U . . .
H14C H 0.4742 0.2124 0.7336 0.048 Uiso 1 1 calc R U . . .
C15 C 0.6054(5) 0.1712(2) 0.4377(7) 0.0399(15) Uani 1 1 d . . . . .
H15A H 0.6676 0.1561 0.5289 0.060 Uiso 1 1 calc R U . . .
H15B H 0.6203 0.2097 0.4340 0.060 Uiso 1 1 calc R U . . .
H15C H 0.6110 0.1534 0.3529 0.060 Uiso 1 1 calc R U . . .
C16 C 0.3908(5) 0.0966(2) 0.2133(6) 0.0342(13) Uani 1 1 d . . . . .
H16A H 0.3704 0.0593 0.2250 0.051 Uiso 1 1 calc R U . . .
H16B H 0.4738 0.0983 0.2140 0.051 Uiso 1 1 calc R U . . .
H16C H 0.3301 0.1107 0.1195 0.051 Uiso 1 1 calc R U . . .
C17 C -0.0793(4) 0.18833(17) 0.2749(5) 0.0198(10) Uani 1 1 d . . . . .
C18 C -0.1314(4) 0.16627(18) 0.1325(5) 0.0225(11) Uani 1 1 d . . . . .
C19 C -0.0428(4) 0.13149(18) 0.1258(5) 0.0197(10) Uani 1 1 d . . . . .
C20 C -0.1384(5) 0.22786(19) 0.3366(6) 0.0273(12) Uani 1 1 d . . . . .
H20A H -0.0946 0.2283 0.4441 0.041 Uiso 1 1 calc R U . . .
H20B H -0.2252 0.2179 0.3090 0.041 Uiso 1 1 calc R U . . .
H20C H -0.1346 0.2635 0.2974 0.041 Uiso 1 1 calc R U . . .
C21 C -0.2588(5) 0.1775(2) 0.0165(6) 0.0383(14) Uani 1 1 d . . . . .
H21A H -0.2672 0.1615 -0.0771 0.057 Uiso 1 1 calc R U . . .
H21B H -0.2715 0.2163 0.0044 0.057 Uiso 1 1 calc R U . . .
H21C H -0.3208 0.1619 0.0466 0.057 Uiso 1 1 calc R U . . .
C22 C -0.0506(5) 0.0968(2) 0.0020(5) 0.0329(13) Uani 1 1 d . . . . .
H22A H 0.0273 0.0988 -0.0101 0.049 Uiso 1 1 calc R U . . .
H22B H -0.1189 0.1089 -0.0886 0.049 Uiso 1 1 calc R U . . .
H22C H -0.0655 0.0597 0.0227 0.049 Uiso 1 1 calc R U . . .

loop_
_atom_site_aniso_label
_atom_site_aniso_U_11
_atom_site_aniso_U_22
_atom_site_aniso_U_33
_atom_site_aniso_U_23
_atom_site_aniso_U_13
_atom_site_aniso_U_12
W1 0.01994(9) 0.01205(8) 0.01226(9) -0.00288(9) 0.00828(7) -0.00171(9)
N1 0.023(2) 0.0150(18) 0.0126(18) -0.0006(16) 0.0084(16) 0.0004(17)
N2 0.019(2) 0.0145(18) 0.0106(19) -0.0026(15) 0.0086(16) -0.0021(15)
N3 0.019(2) 0.0153(19) 0.017(2) 0.0018(15) 0.0081(17) -0.0011(15)
N4 0.017(2) 0.0132(18) 0.0124(18) 0.0000(15) 0.0093(15) -0.0003(14)
N5 0.016(2) 0.0124(19) 0.0148(19) -0.0017(14) 0.0078(16) 0.0000(14)
N6 0.017(2) 0.0163(18) 0.0106(18) 0.0002(15) 0.0071(16) -0.0026(15)
B1 0.018(3) 0.013(2) 0.013(2) 0.000(2) 0.006(2) 0.0004(19)
C1A 0.038(4) 0.014(3) 0.028(4) -0.009(3) 0.018(4) -0.006(3)
C2A 0.040(5) 0.012(3) 0.030(4) 0.001(3) 0.019(4) 0.000(3)
C3A 0.032(4) 0.025(4) 0.017(3) -0.002(3) 0.007(3) -0.005(3)
O1A 0.049(5) 0.043(5) 0.020(3) 0.001(3) 0.004(3) -0.007(4)
C4A 0.028(5) 0.015(4) 0.028(4) -0.007(3) 0.020(4) -0.002(3)
N7A 0.031(5) 0.021(4) 0.028(5) -0.004(3) 0.015(4) -0.001(3)
C1B 0.037(6) 0.009(4) 0.027(6) -0.009(4) 0.018(5) -0.002(4)
C2B 0.036(6) 0.008(4) 0.029(6) -0.006(4) 0.016(5) -0.004(5)
C3B 0.025(5) 0.018(5) 0.022(5) 0.000(5) 0.013(4) -0.001(5)
O1B 0.029(8) 0.037(8) 0.032(8) -0.007(6) 0.018(6) -0.002(6)
C4B 0.029(6) 0.030(7) 0.018(5) 0.000(5) 0.003(5) -0.004(6)
N7B 0.036(9) 0.044(9) 0.014(6) 0.005(6) 0.004(5) -0.005(7)
C5 0.026(3) 0.017(2) 0.018(2) 0.0015(19) 0.013(2) 0.0016(19)
C6 0.022(3) 0.017(2) 0.021(3) 0.0065(19) 0.009(2) -0.002(2)
C7 0.021(3) 0.013(2) 0.021(2) -0.0001(19) 0.007(2) 0.0038(18)
C8 0.064(4) 0.024(3) 0.026(3) 0.008(2) 0.030(3) 0.002(3)
C9 0.036(3) 0.018(2) 0.036(3) 0.004(2) 0.019(3) -0.001(2)
C10 0.048(4) 0.022(3) 0.037(3) -0.009(2) 0.021(3) -0.003(2)
C11 0.018(2) 0.016(2) 0.028(3) 0.004(2) 0.006(2) -0.0030(19)
C12 0.022(3) 0.025(3) 0.035(3) 0.007(2) 0.018(2) 0.001(2)
C13 0.022(3) 0.022(2) 0.021(3) 0.005(2) 0.014(2) 0.0000(19)
C14 0.025(3) 0.031(3) 0.028(3) -0.005(2) -0.001(2) -0.010(2)
C15 0.030(3) 0.047(4) 0.049(4) 0.011(3) 0.022(3) 0.003(3)
C16 0.039(3) 0.040(3) 0.037(3) -0.001(3) 0.029(3) 0.006(3)
C17 0.025(3) 0.009(2) 0.028(3) 0.0060(18) 0.014(2) -0.0005(17)
C18 0.020(3) 0.020(2) 0.023(3) 0.0084(19) 0.003(2) -0.0040(18)
C19 0.023(3) 0.021(2) 0.011(2) 0.0025(19) 0.003(2) -0.0090(19)
C20 0.027(3) 0.020(3) 0.039(3) 0.009(2) 0.018(3) 0.005(2)
C21 0.026(3) 0.043(3) 0.037(3) 0.017(3) 0.003(2) 0.006(3)
C22 0.035(3) 0.042(3) 0.016(3) -0.006(2) 0.005(2) 0.000(3)

loop_
_atom_type_symbol
_atom_type_description
_atom_type_scat_dispersion_real
_atom_type_scat_dispersion_imag
_atom_type_scat_source
C C 0.0033 0.0016 'International Tables Vol C Tables 4.2.6.8 and 6.1.1.4'
H H 0.0000 0.0000 'International Tables Vol C Tables 4.2.6.8 and 6.1.1.4'
B B 0.0013 0.0007 'International Tables Vol C Tables 4.2.6.8 and 6.1.1.4'
N N 0.0061 0.0033 'International Tables Vol C Tables 4.2.6.8 and 6.1.1.4'
O O 0.0106 0.0060 'International Tables Vol C Tables 4.2.6.8 and 6.1.1.4'
W W -0.8490 6.8722 'International Tables Vol C Tables 4.2.6.8 and 6.1.1.4'
Cl Cl 0.1484 0.1585 'International Tables Vol C Tables 4.2.6.8 and 6.1.1.4'

loop_
_geom_angle_atom_site_label_1
_geom_angle_atom_site_label_2
_geom_angle_atom_site_label_3
_geom_angle
C3B W1 C2B 109.7(7)
C3A W1 C2A 107.6(4)
C3B W1 C1B 72.8(7)
C2B W1 C1B 37.0(3)
C3A W1 C1A 71.1(4)
C2A W1 C1A 36.6(2)
C3A W1 C4A 90.8(4)
C2A W1 C4A 98.3(4)
C1A W1 C4A 95.3(3)
C3B W1 N3 166.0(7)
C3A W1 N3 94.2(4)
C2B W1 N3 84.2(4)
C2A W1 N3 97.3(3)
C1B W1 N3 120.9(4)
C1A W1 N3 103.3(2)
C4A W1 N3 161.4(3)
C3B W1 C4B 90.5(7)
C2B W1 C4B 96.5(7)
C1B W1 C4B 93.7(7)
N3 W1 C4B 85.8(8)
C3B W1 N5 93.7(7)
C3A W1 N5 168.8(3)
C2B W1 N5 98.2(5)
C2A W1 N5 83.4(2)
C1B W1 N5 104.0(5)
C1A W1 N5 119.7(2)
C4A W1 N5 85.6(3)
N3 W1 N5 86.04(14)
C4B W1 N5 162.3(7)
C3B W1 N1 86.5(7)
C3A W1 N1 88.4(3)
C2B W1 N1 163.8(4)
C2A W1 N1 163.9(2)
C1B W1 N1 159.0(4)
C1A W1 N1 159.5(2)
C4A W1 N1 82.7(3)
N3 W1 N1 79.58(14)
C4B W1 N1 82.5(6)
N5 W1 N1 80.66(13)
C5 N1 N2 105.8(3)
C5 N1 W1 134.8(3)
N2 N1 W1 119.5(3)
C7 N2 N1 109.4(4)
C7 N2 B1 130.0(4)
N1 N2 B1 120.7(3)
C11 N3 N4 106.9(4)
C11 N3 W1 132.2(3)
N4 N3 W1 120.9(3)
C13 N4 N3 109.5(4)
C13 N4 B1 130.0(4)
N3 N4 B1 119.8(4)
C17 N5 N6 106.7(3)
C17 N5 W1 132.5(3)
N6 N5 W1 120.8(3)
C19 N6 N5 109.8(4)
C19 N6 B1 130.2(4)
N5 N6 B1 119.3(3)
N6 B1 N4 110.2(4)
N6 B1 N2 108.3(4)
N4 B1 N2 108.4(4)
N6 B1 H1 110.0
N4 B1 H1 110.0
N2 B1 H1 110.0
C2A C1A W1 70.4(5)
C2A C1A H1A 144.8
W1 C1A H1A 144.8
C1A C2A W1 73.0(5)
C1A C2A H2A 143.5
W1 C2A H2A 143.5
O1A C3A W1 176.8(9)
N7A C4A W1 178.3(9)
C2B C1B W1 70.9(9)
C2B C1B H1B 144.5
W1 C1B H1B 144.5
C1B C2B W1 72.1(8)
C1B C2B H2B 144.0
W1 C2B H2B 144.0
O1B C3B W1 176.0(19)
N7B C4B W1 176(2)
N1 C5 C6 110.8(4)
N1 C5 C8 122.4(4)
C6 C5 C8 126.8(4)
C5 C6 C7 105.3(4)
C5 C6 C9 128.1(4)
C7 C6 C9 126.5(4)
N2 C7 C6 108.7(4)
N2 C7 C10 122.3(4)
C6 C7 C10 129.0(4)
C5 C8 H8A 109.5
C5 C8 H8B 109.5
H8A C8 H8B 109.5
C5 C8 H8C 109.5
H8A C8 H8C 109.5
H8B C8 H8C 109.5
C6 C9 H9A 109.5
C6 C9 H9B 109.5
H9A C9 H9B 109.5
C6 C9 H9C 109.5
H9A C9 H9C 109.5
H9B C9 H9C 109.5
C7 C10 H10A 109.5
C7 C10 H10B 109.5
H10A C10 H10B 109.5
C7 C10 H10C 109.5
H10A C10 H10C 109.5
H10B C10 H10C 109.5
N3 C11 C12 109.3(4)
N3 C11 C14 123.4(5)
C12 C11 C14 127.3(5)
C13 C12 C11 105.8(4)
C13 C12 C15 126.3(5)
C11 C12 C15 127.9(5)
N4 C13 C12 108.5(4)
N4 C13 C16 123.0(4)
C12 C13 C16 128.5(5)
C11 C14 H14A 109.5
C11 C14 H14B 109.5
H14A C14 H14B 109.5
C11 C14 H14C 109.5
H14A C14 H14C 109.5
H14B C14 H14C 109.5
C12 C15 H15A 109.5
C12 C15 H15B 109.5
H15A C15 H15B 109.5
C12 C15 H15C 109.5
H15A C15 H15C 109.5
H15B C15 H15C 109.5
C13 C16 H16A 109.5
C13 C16 H16B 109.5
H16A C16 H16B 109.5
C13 C16 H16C 109.5
H16A C16 H16C 109.5
H16B C16 H16C 109.5
N5 C17 C18 109.6(4)
N5 C17 C20 124.1(4)
C18 C17 C20 126.4(4)
C19 C18 C17 105.5(4)
C19 C18 C21 128.5(5)
C17 C18 C21 126.1(5)
N6 C19 C18 108.4(4)
N6 C19 C22 123.4(4)
C18 C19 C22 128.2(4)
C17 C20 H20A 109.5
C17 C20 H20B 109.5
H20A C20 H20B 109.5
C17 C20 H20C 109.5
H20A C20 H20C 109.5
H20B C20 H20C 109.5
C18 C21 H21A 109.5
C18 C21 H21B 109.5
H21A C21 H21B 109.5
C18 C21 H21C 109.5
H21A C21 H21C 109.5
H21B C21 H21C 109.5
C19 C22 H22A 109.5
C19 C22 H22B 109.5
H22A C22 H22B 109.5
C19 C22 H22C 109.5
H22A C22 H22C 109.5
H22B C22 H22C 109.5

loop_
_geom_bond_atom_site_label_1
_geom_bond_atom_site_label_2
_geom_bond_distance
W1 C3B 1.892(17)
W1 C3A 1.927(9)
W1 C2B 2.011(15)
W1 C2A 2.014(7)
W1 C1B 2.025(13)
W1 C1A 2.045(7)
W1 C4A 2.156(9)
W1 N3 2.201(4)
W1 C4B 2.205(17)
W1 N5 2.215(4)
W1 N1 2.234(3)
N1 C5 1.363(5)
N1 N2 1.373(5)
N2 C7 1.353(5)
N2 B1 1.537(6)
N3 C11 1.356(6)
N3 N4 1.367(5)
N4 C13 1.344(6)
N4 B1 1.535(6)
N5 C17 1.346(6)
N5 N6 1.376(5)
N6 C19 1.345(5)
N6 B1 1.533(6)
B1 H1 1.0000
C1A C2A 1.276(9)
C1A H1A 0.9500
C2A H2A 0.9500
C3A O1A 1.175(10)
C4A N7A 1.139(11)
C1B C2B 1.280(11)
C1B H1B 0.9500
C2B H2B 0.9500
C3B O1B 1.170(14)
C4B N7B 1.139(14)
C5 C6 1.372(6)
C5 C8 1.497(6)
C6 C7 1.385(6)
C6 C9 1.500(6)
C7 C10 1.508(6)
C8 H8A 0.9800
C8 H8B 0.9800
C8 H8C 0.9800
C9 H9A 0.9800
C9 H9B 0.9800
C9 H9C 0.9800
C10 H10A 0.9800
C10 H10B 0.9800
C10 H10C 0.9800
C11 C12 1.390(7)
C11 C14 1.483(6)
C12 C13 1.381(7)
C12 C15 1.495(7)
C13 C16 1.500(7)
C14 H14A 0.9800
C14 H14B 0.9800
C14 H14C 0.9800
C15 H15A 0.9800
C15 H15B 0.9800
C15 H15C 0.9800
C16 H16A 0.9800
C16 H16B 0.9800
C16 H16C 0.9800
C17 C18 1.406(7)
C17 C20 1.479(6)
C18 C19 1.383(7)
C18 C21 1.502(6)
C19 C22 1.477(6)
C20 H20A 0.9800
C20 H20B 0.9800
C20 H20C 0.9800
C21 H21A 0.9800
C21 H21B 0.9800
C21 H21C 0.9800
C22 H22A 0.9800
C22 H22B 0.9800
C22 H22C 0.9800

loop_
_geom_torsion_atom_site_label_1
_geom_torsion_atom_site_label_2
_geom_torsion_atom_site_label_3
_geom_torsion_atom_site_label_4
_geom_torsion
C5 N1 N2 C7 1.6(5)
W1 N1 N2 C7 -178.2(3)
C5 N1 N2 B1 -177.8(4)
W1 N1 N2 B1 2.4(5)
C11 N3 N4 C13 0.0(5)
W1 N3 N4 C13 180.0(3)
C11 N3 N4 B1 171.4(4)
W1 N3 N4 B1 -8.6(5)
C17 N5 N6 C19 -0.6(5)
W1 N5 N6 C19 178.9(3)
C17 N5 N6 B1 -172.3(4)
W1 N5 N6 B1 7.3(5)
C19 N6 B1 N4 127.6(5)
N5 N6 B1 N4 -62.7(5)
C19 N6 B1 N2 -114.0(5)
N5 N6 B1 N2 55.7(5)
C13 N4 B1 N6 -126.7(5)
N3 N4 B1 N6 63.9(5)
C13 N4 B1 N2 115.0(5)
N3 N4 B1 N2 -54.4(5)
C7 N2 B1 N6 119.0(5)
N1 N2 B1 N6 -61.7(5)
C7 N2 B1 N4 -121.4(5)
N1 N2 B1 N4 57.8(5)
N2 N1 C5 C6 -1.4(5)
W1 N1 C5 C6 178.3(3)
N2 N1 C5 C8 177.8(4)
W1 N1 C5 C8 -2.5(7)
N1 C5 C6 C7 0.8(6)
C8 C5 C6 C7 -178.4(5)
N1 C5 C6 C9 -179.4(5)
C8 C5 C6 C9 1.4(8)
N1 N2 C7 C6 -1.1(5)
B1 N2 C7 C6 178.2(4)
N1 N2 C7 C10 179.2(4)
B1 N2 C7 C10 -1.5(8)
C5 C6 C7 N2 0.2(5)
C9 C6 C7 N2 -179.6(4)
C5 C6 C7 C10 179.8(5)
C9 C6 C7 C10 0.0(9)
N4 N3 C11 C12 -0.4(5)
W1 N3 C11 C12 179.7(3)
N4 N3 C11 C14 179.4(4)
W1 N3 C11 C14 -0.6(7)
N3 C11 C12 C13 0.5(5)
C14 C11 C12 C13 -179.2(5)
N3 C11 C12 C15 -178.2(5)
C14 C11 C12 C15 2.1(9)
N3 N4 C13 C12 0.3(5)
B1 N4 C13 C12 -169.9(4)
N3 N4 C13 C16 -179.4(4)
B1 N4 C13 C16 10.4(7)
C11 C12 C13 N4 -0.5(5)
C15 C12 C13 N4 178.2(5)
C11 C12 C13 C16 179.1(5)
C15 C12 C13 C16 -2.1(9)
N6 N5 C17 C18 0.7(5)
W1 N5 C17 C18 -178.8(3)
N6 N5 C17 C20 180.0(4)
W1 N5 C17 C20 0.4(7)
N5 C17 C18 C19 -0.5(5)
C20 C17 C18 C19 -179.7(4)
N5 C17 C18 C21 177.4(4)
C20 C17 C18 C21 -1.8(8)
N5 N6 C19 C18 0.3(5)
B1 N6 C19 C18 170.8(4)
N5 N6 C19 C22 -178.1(4)
B1 N6 C19 C22 -7.7(7)
C17 C18 C19 N6 0.1(5)
C21 C18 C19 N6 -177.7(5)
C17 C18 C19 C22 178.5(5)
C21 C18 C19 C22 0.6(8)

loop_
_platon_squeeze_void_nr
_platon_squeeze_void_average_x
_platon_squeeze_void_average_y
_platon_squeeze_void_average_z
_platon_squeeze_void_volume
_platon_squeeze_void_count_electrons
_platon_squeeze_void_content
1 0.500 1.000 0.035 194 110 ' '
2 0.500 0.500 0.030 194 110 ' '
